data_4060174
_journal_name_full Organometallics
_journal_paper_doi 10.1021/om0493762
_journal_year 2005
_chemical_formula_sum 'C27 H29 Cl4 Fe P Pt S'
_chemical_formula_weight 809.27
_space_group_IT_number 1
_symmetry_cell_setting triclinic
_symmetry_space_group_name_Hall 'P 1'
_symmetry_space_group_name_H-M 'P 1'
_atom_sites_solution_hydrogens geom
_atom_sites_solution_primary direct
_atom_sites_solution_secondary difmap
_cell_angle_alpha 82.5820(10)
_cell_angle_beta 80.6780(10)
_cell_angle_gamma 79.0560(10)
_cell_formula_units_Z 2
_cell_length_a 10.19170(10)
_cell_length_b 10.53430(10)
_cell_length_c 14.0443(2)
_cell_measurement_reflns_used ?
_cell_measurement_temperature 296(2)
_cell_measurement_theta_max ?
_cell_measurement_theta_min ?
_cell_volume 1453.31(3)
_diffrn_ambient_temperature 296(2)
_diffrn_detector_area_resol_mean ?
_diffrn_measurement_device_type 'CCD area detector'
_diffrn_measurement_method 'phi and omega scans'
_diffrn_radiation_monochromator graphite
_diffrn_radiation_source 'fine-focus sealed tube'
_diffrn_radiation_type CuK\a
_diffrn_radiation_wavelength 1.54178
_diffrn_reflns_av_R_equivalents 0.0252
_diffrn_reflns_av_sigmaI/netI 0.0412
_diffrn_reflns_limit_h_max 12
_diffrn_reflns_limit_h_min -11
_diffrn_reflns_limit_k_max 12
_diffrn_reflns_limit_k_min -11
_diffrn_reflns_limit_l_max 15
_diffrn_reflns_limit_l_min -17
_diffrn_reflns_number 9358
_diffrn_reflns_theta_max 70.53
_diffrn_reflns_theta_min 3.21
_diffrn_standards_decay_% ?
_diffrn_standards_interval_count ?
_diffrn_standards_interval_time ?
_diffrn_standards_number ?
_exptl_absorpt_coefficient_mu 17.568
_exptl_absorpt_correction_T_max ?
_exptl_absorpt_correction_T_min ?
_exptl_absorpt_correction_type none
_exptl_absorpt_process_details ?
_exptl_crystal_colour yellow
_exptl_crystal_density_diffrn 1.849
_exptl_crystal_density_meas 0
_exptl_crystal_density_method 'not measured'
_exptl_crystal_description prisma
_exptl_crystal_F_000 788
_exptl_crystal_size_max 0.25
_exptl_crystal_size_mid 0.15
_exptl_crystal_size_min 0.15
_refine_ls_abs_structure_details 'Flack H D (1983), Acta Cryst. A39, 876-881'
_refine_ls_abs_structure_Flack -0.018(7)
_refine_ls_extinction_coef 0.00158(11)
_refine_ls_extinction_expression Fc^*^=kFc[1+0.001xFc^2^\l^3^/sin(2\q)]^-1/4^
_refine_ls_extinction_method SHELXL
_refine_ls_goodness_of_fit_ref 1.048
_refine_ls_hydrogen_treatment mixed
_refine_ls_matrix_type full
_refine_ls_number_parameters 638
_refine_ls_number_reflns 7024
_refine_ls_number_restraints 3
_refine_ls_restrained_S_all 1.047
_refine_ls_R_factor_all 0.0376
_refine_ls_R_factor_gt 0.0375
_refine_ls_shift/su_max 0.000
_refine_ls_shift/su_mean 0.000
_refine_ls_structure_factor_coef Fsqd
_refine_ls_weighting_details 'calc w=1/[\s^2^(Fo^2^)+(0.0801P)^2^+0.0000P] where P=(Fo^2^+2Fc^2^)/3'
_refine_ls_weighting_scheme calc
_refine_ls_wR_factor_gt 0.0952
_refine_ls_wR_factor_ref 0.0953
_reflns_number_gt 6985
_reflns_number_total 7024
_reflns_threshold_expression >2sigma(I)
_cod_depositor_comments
;
The following automatic conversions were performed:
'_symmetry_cell_setting' value 'Triclinic' changed to 'triclinic'
according to '/home/saulius/struct/CIF-dictionaries/cif_core.dic'
dictionary named 'cif_core.dic' version 2.4.1 from 2010-06-29.

Automatic conversion script
Id: cif_fix_enum 1527 2010-12-29 10:47:43Z saulius 
;
_cod_database_code 4060174

loop_
_symmetry_equiv_pos_as_xyz
'x, y, z'

loop_
_atom_site_label
_atom_site_type_symbol
_atom_site_fract_x
_atom_site_fract_y
_atom_site_fract_z
_atom_site_U_iso_or_equiv
_atom_site_adp_type
_atom_site_occupancy
_atom_site_symmetry_multiplicity
_atom_site_calc_flag
_atom_site_refinement_flags
_atom_site_disorder_assembly
_atom_site_disorder_group
C1 C 0.2862(9) 0.3730(8) 0.2908(7) 0.0345(18) Uani 1 1 d . . .
C2 C 0.4181(10) 0.3912(10) 0.3019(8) 0.048(2) Uani 1 1 d . . .
H2 H 0.5042 0.3375 0.2790 0.057 Uiso 1 1 calc R . .
C3 C 0.3989(14) 0.5039(13) 0.3539(10) 0.066(3) Uani 1 1 d . . .
H3 H 0.4714 0.5387 0.3743 0.079 Uiso 1 1 calc R . .
C4 C 0.2606(13) 0.5522(10) 0.3759(8) 0.050(3) Uani 1 1 d . . .
H4 H 0.2199 0.6278 0.4111 0.060 Uiso 1 1 calc R . .
C5 C 0.1904(10) 0.4718(9) 0.3351(6) 0.0365(19) Uani 1 1 d . . .
C6 C 0.340(2) 0.1840(13) 0.5027(10) 0.078(5) Uani 1 1 d . . .
H6 H 0.3788 0.1045 0.4715 0.094 Uiso 1 1 calc R . .
C7 C 0.4114(15) 0.2625(12) 0.5357(9) 0.064(3) Uani 1 1 d . . .
H7 H 0.5100 0.2495 0.5302 0.077 Uiso 1 1 calc R . .
C8 C 0.3248(13) 0.3654(13) 0.5733(8) 0.059(3) Uani 1 1 d . . .
H8 H 0.3496 0.4361 0.6018 0.071 Uiso 1 1 calc R . .
C9 C 0.1960(16) 0.347(2) 0.5694(9) 0.091(6) Uani 1 1 d . . .
H9 H 0.1130 0.4039 0.5932 0.109 Uiso 1 1 calc R . .
C10 C 0.202(2) 0.235(2) 0.5234(12) 0.117(9) Uani 1 1 d . . .
H10 H 0.1256 0.1981 0.5112 0.141 Uiso 1 1 calc R . .
C11 C 0.2711(9) 0.2883(8) 0.1054(6) 0.0351(19) Uani 1 1 d . . .
C12 C 0.2217(12) 0.2253(13) 0.0435(8) 0.059(3) Uani 1 1 d . . .
H12 H 0.1669 0.1644 0.0691 0.070 Uiso 1 1 calc R . .
C13 C 0.2506(15) 0.2492(18) -0.0551(9) 0.082(5) Uani 1 1 d . . .
H13 H 0.2180 0.2034 -0.0960 0.099 Uiso 1 1 calc R . .
C14 C 0.3283(18) 0.3419(19) -0.0928(9) 0.093(6) Uani 1 1 d . . .
H14 H 0.3445 0.3630 -0.1595 0.112 Uiso 1 1 calc R . .
C15 C 0.380(2) 0.4013(18) -0.0336(14) 0.117(8) Uani 1 1 d . . .
H15 H 0.4388 0.4588 -0.0596 0.141 Uiso 1 1 calc R . .
C16 C 0.3484(17) 0.3788(14) 0.0670(10) 0.079(4) Uani 1 1 d . . .
H16 H 0.3801 0.4258 0.1075 0.095 Uiso 1 1 calc R . .
C17 C 0.3259(8) 0.1004(8) 0.2679(6) 0.0328(17) Uani 1 1 d . . .
C18 C 0.2729(10) 0.0074(9) 0.3343(8) 0.040(2) Uani 1 1 d . . .
H18 H 0.1811 0.0210 0.3575 0.048 Uiso 1 1 calc R . .
C19 C 0.3544(12) -0.1057(10) 0.3670(8) 0.052(3) Uani 1 1 d . . .
H19 H 0.3181 -0.1672 0.4120 0.063 Uiso 1 1 calc R . .
C20 C 0.4911(14) -0.1253(11) 0.3313(10) 0.065(3) Uani 1 1 d . . .
H20 H 0.5470 -0.2003 0.3530 0.078 Uiso 1 1 calc R . .
C21 C 0.5449(13) -0.0348(13) 0.2640(10) 0.070(4) Uani 1 1 d . . .
H21 H 0.6362 -0.0497 0.2395 0.084 Uiso 1 1 calc R . .
C22 C 0.4624(11) 0.0788(11) 0.2328(8) 0.051(2) Uani 1 1 d . . .
H22 H 0.4990 0.1405 0.1883 0.061 Uiso 1 1 calc R . .
C23 C -0.0405(11) 0.6150(9) 0.2523(8) 0.048(2) Uani 1 1 d . . .
C24 C 0.0019(17) 0.7345(12) 0.2833(12) 0.077(4) Uani 1 1 d . . .
H24A H 0.0986 0.7250 0.2728 0.116 Uiso 1 1 calc R . .
H24B H -0.0306 0.7416 0.3508 0.116 Uiso 1 1 calc R . .
H24C H -0.0358 0.8114 0.2456 0.116 Uiso 1 1 calc R . .
C25 C 0.0242(14) 0.5884(11) 0.1513(8) 0.060(3) Uani 1 1 d . . .
H25A H -0.0036 0.5131 0.1345 0.090 Uiso 1 1 calc R . .
H25B H 0.1206 0.5732 0.1484 0.090 Uiso 1 1 calc R . .
H25C H -0.0031 0.6620 0.1066 0.090 Uiso 1 1 calc R . .
C26 C -0.1941(14) 0.6305(14) 0.2633(14) 0.085(5) Uani 1 1 d . . .
H26A H -0.2286 0.7035 0.2206 0.127 Uiso 1 1 calc R . .
H26B H -0.2316 0.6445 0.3291 0.127 Uiso 1 1 calc R . .
H26C H -0.2187 0.5532 0.2471 0.127 Uiso 1 1 calc R . .
C27 C 0.6804(7) 0.7040(8) 0.7632(6) 0.0252(15) Uani 1 1 d . . .
C28 C 0.7005(8) 0.7348(8) 0.6588(6) 0.0263(15) Uani 1 1 d . . .
C29 C 0.5807(9) 0.7213(9) 0.6232(7) 0.0378(19) Uani 1 1 d . . .
H29 H 0.5661 0.7350 0.5551 0.045 Uiso 1 1 calc R . .
C30 C 0.4884(9) 0.6822(10) 0.7025(8) 0.043(2) Uani 1 1 d . . .
H30 H 0.3992 0.6627 0.6986 0.052 Uiso 1 1 calc R . .
C31 C 0.5471(9) 0.6725(8) 0.7888(7) 0.0349(18) Uani 1 1 d . . .
H31 H 0.5054 0.6454 0.8543 0.042 Uiso 1 1 calc R . .
C32 C 0.8080(12) 0.4333(10) 0.6056(8) 0.050(3) Uani 1 1 d . . .
H32 H 0.8719 0.4615 0.5506 0.060 Uiso 1 1 calc R . .
C33 C 0.8304(10) 0.4038(10) 0.7047(8) 0.048(2) Uani 1 1 d . . .
H33 H 0.9129 0.4098 0.7301 0.058 Uiso 1 1 calc R . .
C34 C 0.7144(12) 0.3665(9) 0.7589(8) 0.050(2) Uani 1 1 d . . .
H34 H 0.7013 0.3403 0.8289 0.059 Uiso 1 1 calc R . .
C35 C 0.6197(12) 0.3709(10) 0.6946(9) 0.052(3) Uani 1 1 d . . .
H35 H 0.5294 0.3483 0.7125 0.062 Uiso 1 1 calc R . .
C36 C 0.6768(13) 0.4101(12) 0.6025(8) 0.055(3) Uani 1 1 d . . .
H36 H 0.6329 0.4214 0.5441 0.065 Uiso 1 1 calc R . .
C37 C 0.8128(9) 0.5744(8) 0.9237(6) 0.0330(17) Uani 1 1 d . . .
C38 C 0.9070(11) 0.4608(9) 0.9202(8) 0.042(2) Uani 1 1 d . . .
H38 H 0.9788 0.4519 0.8700 0.051 Uiso 1 1 calc R . .
C39 C 0.8911(13) 0.3586(11) 0.9948(9) 0.055(3) Uani 1 1 d . . .
H39 H 0.9540 0.2821 0.9937 0.066 Uiso 1 1 calc R . .
C40 C 0.7885(14) 0.3696(12) 1.0665(8) 0.058(3) Uani 1 1 d . . .
H40 H 0.7795 0.3002 1.1139 0.070 Uiso 1 1 calc R . .
C41 C 0.6932(14) 0.4849(13) 1.0714(8) 0.060(3) Uani 1 1 d . . .
H41 H 0.6224 0.4929 1.1224 0.072 Uiso 1 1 calc R . .
C42 C 0.7062(11) 0.5854(10) 1.0000(7) 0.046(2) Uani 1 1 d . . .
H42 H 0.6431 0.6618 1.0024 0.055 Uiso 1 1 calc R . .
C43 C 0.7684(10) 0.8528(8) 0.8953(7) 0.0337(19) Uani 1 1 d . . .
C44 C 0.8608(13) 0.8827(12) 0.9459(8) 0.053(3) Uani 1 1 d . . .
H44 H 0.9453 0.8303 0.9453 0.063 Uiso 1 1 calc R . .
C45 C 0.8292(14) 0.9910(14) 0.9984(10) 0.073(4) Uani 1 1 d . . .
H45 H 0.8921 1.0117 1.0325 0.087 Uiso 1 1 calc R . .
C46 C 0.7026(16) 1.0670(14) 0.9986(10) 0.074(4) Uani 1 1 d . . .
H46 H 0.6803 1.1398 1.0329 0.088 Uiso 1 1 calc R . .
C47 C 0.6083(13) 1.0358(12) 0.9482(10) 0.065(3) Uani 1 1 d . . .
H47 H 0.5234 1.0873 0.9484 0.078 Uiso 1 1 calc R . .
C48 C 0.6422(12) 0.9275(11) 0.8980(8) 0.052(3) Uani 1 1 d . . .
H48 H 0.5789 0.9048 0.8655 0.062 Uiso 1 1 calc R . .
C49 C 0.8191(10) 0.9496(8) 0.5630(7) 0.0372(19) Uani 1 1 d . . .
C50 C 0.7210(13) 0.9706(12) 0.4903(10) 0.061(3) Uani 1 1 d . . .
H50A H 0.6318 0.9663 0.5237 0.092 Uiso 1 1 calc R . .
H50B H 0.7469 0.9045 0.4465 0.092 Uiso 1 1 calc R . .
H50C H 0.7220 1.0545 0.4543 0.092 Uiso 1 1 calc R . .
C51 C 0.7668(14) 1.0215(11) 0.6503(9) 0.054(3) Uani 1 1 d . . .
H51A H 0.7440 1.1126 0.6303 0.082 Uiso 1 1 calc R . .
H51B H 0.8350 1.0078 0.6922 0.082 Uiso 1 1 calc R . .
H51C H 0.6879 0.9901 0.6845 0.082 Uiso 1 1 calc R . .
C52 C 0.9523(12) 0.9876(11) 0.5137(9) 0.053(3) Uani 1 1 d . . .
H52A H 0.9368 1.0766 0.4863 0.080 Uiso 1 1 calc R . .
H52B H 0.9907 0.9327 0.4632 0.080 Uiso 1 1 calc R . .
H52C H 1.0135 0.9776 0.5605 0.080 Uiso 1 1 calc R . .
C53 C 0.2265(18) 0.9833(16) 0.7276(12) 0.083(4) Uani 1 1 d . . .
H53A H 0.2260 0.8970 0.7614 0.099 Uiso 1 1 calc R . .
H53B H 0.2296 0.9767 0.6590 0.099 Uiso 1 1 calc R . .
C54 C 0.310(2) 0.8684(18) 0.0943(14) 0.099(5) Uani 1 1 d . . .
H54A H 0.2418 0.9079 0.1433 0.119 Uiso 1 1 calc R . .
H54B H 0.3773 0.9245 0.0758 0.119 Uiso 1 1 calc R . .
Cl1 Cl -0.2289(2) 0.3137(3) 0.3493(2) 0.0500(6) Uani 1 1 d . . .
Cl2 Cl -0.0167(3) 0.0946(2) 0.22786(19) 0.0470(5) Uani 1 1 d . . .
Cl3 Cl 1.1802(2) 0.7231(3) 0.59167(17) 0.0428(5) Uani 1 1 d . . .
Cl4 Cl 1.1394(2) 0.6589(3) 0.82927(17) 0.0459(5) Uani 1 1 d . . .
Cl5 Cl 0.3696(4) 1.0372(4) 0.7448(3) 0.0822(10) Uani 1 1 d . . .
Cl6 Cl 0.0773(5) 1.0847(6) 0.7686(4) 0.1071(14) Uani 1 1 d . . .
Cl7 Cl 0.3860(6) 0.7186(5) 0.1425(4) 0.1178(17) Uani 1 1 d . . .
Cl8 Cl 0.2375(10) 0.8563(10) -0.0047(5) 0.173(3) Uani 1 1 d . . .
Fe1 Fe 0.29965(16) 0.36521(15) 0.43384(11) 0.0408(3) Uani 1 1 d . . .
Fe2 Fe 0.66682(13) 0.55095(12) 0.69296(9) 0.0280(3) Uani 1 1 d . . .
P1 P 0.2240(2) 0.25590(18) 0.23552(14) 0.0260(4) Uani 1 1 d . . .
P2 P 0.8160(2) 0.70931(19) 0.82805(14) 0.0244(4) Uani 1 1 d . . .
Pt1 Pt 0.00291(2) 0.28460(2) 0.286333(19) 0.02575(11) Uani 1 1 d . . .
Pt2 Pt 0.99437(2) 0.71651(2) 0.714548(17) 0.02429(11) Uani 1 1 d . . .
S1 S 0.0144(2) 0.4748(2) 0.34417(15) 0.0331(4) Uani 1 1 d . . .
S2 S 0.85658(19) 0.76885(18) 0.59635(13) 0.0266(4) Uani 1 1 d . . .

loop_
_atom_site_aniso_label
_atom_site_aniso_U_11
_atom_site_aniso_U_22
_atom_site_aniso_U_33
_atom_site_aniso_U_23
_atom_site_aniso_U_13
_atom_site_aniso_U_12
C1 0.026(4) 0.031(5) 0.047(5) 0.007(4) -0.008(4) -0.012(3)
C2 0.025(5) 0.055(6) 0.062(6) 0.015(5) -0.002(4) -0.023(4)
C3 0.066(9) 0.062(8) 0.080(8) 0.000(6) -0.014(7) -0.041(6)
C4 0.072(8) 0.037(5) 0.049(6) -0.002(4) -0.011(5) -0.031(5)
C5 0.045(6) 0.030(4) 0.036(4) 0.004(3) -0.009(4) -0.013(4)
C6 0.127(15) 0.046(7) 0.078(9) 0.023(6) -0.055(9) -0.040(8)
C7 0.073(8) 0.056(7) 0.070(8) 0.000(6) -0.044(7) -0.003(6)
C8 0.057(7) 0.072(8) 0.046(6) -0.009(5) -0.012(5) 0.000(6)
C9 0.055(9) 0.161(17) 0.041(6) 0.031(9) 0.002(6) -0.017(9)
C10 0.140(18) 0.176(19) 0.072(9) 0.076(11) -0.065(11) -0.133(16)
C11 0.029(5) 0.034(4) 0.032(4) 0.003(3) 0.006(4) 0.006(3)
C12 0.047(6) 0.087(9) 0.040(5) -0.004(5) -0.002(5) -0.012(6)
C13 0.059(9) 0.138(14) 0.044(6) -0.017(8) 0.002(6) -0.002(9)
C14 0.089(12) 0.121(13) 0.033(6) 0.011(8) 0.025(7) 0.032(10)
C15 0.17(2) 0.083(12) 0.073(11) 0.017(9) 0.069(12) -0.038(12)
C16 0.103(12) 0.068(9) 0.063(8) 0.001(6) 0.022(8) -0.039(8)
C17 0.022(4) 0.027(4) 0.045(5) -0.001(3) 0.001(3) 0.000(3)
C18 0.034(5) 0.031(5) 0.051(5) 0.010(4) -0.001(4) -0.008(4)
C19 0.060(7) 0.037(6) 0.058(6) 0.002(4) -0.004(5) -0.014(5)
C20 0.064(8) 0.041(6) 0.078(8) 0.005(5) -0.010(6) 0.012(5)
C21 0.037(7) 0.075(9) 0.080(9) 0.001(7) 0.003(6) 0.022(6)
C22 0.032(5) 0.051(6) 0.059(6) 0.001(5) 0.014(5) -0.003(4)
C23 0.052(6) 0.028(5) 0.060(6) -0.002(4) -0.017(5) 0.007(4)
C24 0.103(11) 0.034(6) 0.100(11) -0.013(6) -0.034(9) -0.005(6)
C25 0.082(9) 0.041(6) 0.048(6) 0.017(4) -0.010(6) -0.004(5)
C26 0.061(9) 0.054(8) 0.131(14) 0.010(8) -0.039(9) 0.018(6)
C27 0.010(3) 0.032(4) 0.033(4) -0.001(3) -0.002(3) -0.005(3)
C28 0.017(4) 0.032(4) 0.033(4) 0.000(3) -0.007(3) -0.010(3)
C29 0.026(5) 0.038(5) 0.052(5) 0.010(4) -0.017(4) -0.012(3)
C30 0.026(5) 0.050(6) 0.055(6) -0.009(4) -0.011(4) -0.006(4)
C31 0.021(4) 0.032(4) 0.050(5) -0.006(4) 0.002(4) -0.007(3)
C32 0.047(6) 0.045(6) 0.050(6) -0.007(4) 0.015(5) -0.004(4)
C33 0.035(5) 0.039(5) 0.068(7) -0.010(5) -0.007(5) 0.004(4)
C34 0.067(7) 0.029(5) 0.048(5) 0.006(4) -0.007(5) -0.004(4)
C35 0.051(7) 0.046(6) 0.065(6) -0.014(5) 0.004(5) -0.029(5)
C36 0.061(7) 0.057(6) 0.052(6) -0.021(5) -0.008(5) -0.017(5)
C37 0.037(5) 0.035(4) 0.030(4) 0.000(3) -0.007(4) -0.015(3)
C38 0.042(6) 0.034(5) 0.052(5) 0.005(4) -0.017(4) -0.008(4)
C39 0.054(7) 0.042(6) 0.072(7) 0.010(5) -0.029(6) -0.007(5)
C40 0.075(9) 0.052(7) 0.053(6) 0.023(5) -0.028(6) -0.031(6)
C41 0.066(9) 0.069(8) 0.044(6) 0.011(5) 0.009(5) -0.034(6)
C42 0.046(6) 0.046(6) 0.042(5) 0.003(4) 0.002(4) -0.012(4)
C43 0.037(5) 0.029(4) 0.034(4) -0.006(3) 0.005(4) -0.009(3)
C44 0.054(7) 0.063(7) 0.046(5) -0.021(5) 0.007(5) -0.023(5)
C45 0.073(9) 0.090(9) 0.071(8) -0.052(7) 0.015(7) -0.042(7)
C46 0.085(10) 0.070(8) 0.072(8) -0.042(7) 0.026(7) -0.036(7)
C47 0.056(7) 0.047(6) 0.081(8) -0.018(6) 0.016(6) 0.001(5)
C48 0.050(6) 0.046(6) 0.058(6) -0.013(5) 0.000(5) -0.005(5)
C49 0.032(5) 0.030(4) 0.047(5) 0.011(4) -0.011(4) -0.006(3)
C50 0.053(7) 0.053(7) 0.077(8) 0.026(6) -0.035(6) -0.011(5)
C51 0.063(8) 0.028(5) 0.064(7) -0.002(5) 0.012(6) -0.006(5)
C52 0.045(6) 0.046(6) 0.066(7) 0.020(5) 0.004(5) -0.025(5)
C53 0.100(12) 0.078(10) 0.082(9) 0.002(7) -0.039(9) -0.031(8)
C54 0.118(15) 0.091(12) 0.099(12) -0.006(10) -0.034(11) -0.030(10)
Cl1 0.0225(12) 0.0618(16) 0.0596(15) 0.0008(12) 0.0054(11) -0.0062(10)
Cl2 0.0501(14) 0.0362(12) 0.0604(14) -0.0079(10) -0.0129(11) -0.0154(9)
Cl3 0.0239(10) 0.0623(14) 0.0392(11) -0.0080(10) 0.0054(9) -0.0067(9)
Cl4 0.0287(11) 0.0650(15) 0.0445(11) 0.0095(10) -0.0177(9) -0.0089(9)
Cl5 0.070(2) 0.088(3) 0.088(2) 0.0031(19) -0.0198(19) -0.0122(18)
Cl6 0.072(3) 0.143(4) 0.112(3) -0.003(3) -0.016(2) -0.035(3)
Cl7 0.113(4) 0.101(4) 0.125(4) 0.002(3) -0.005(3) -0.002(3)
Cl8 0.228(9) 0.232(9) 0.092(4) 0.023(4) -0.069(5) -0.105(7)
Fe1 0.0400(8) 0.0466(9) 0.0414(7) 0.0049(6) -0.0159(7) -0.0192(6)
Fe2 0.0220(6) 0.0311(7) 0.0324(6) -0.0029(5) -0.0013(5) -0.0108(5)
P1 0.0235(10) 0.0229(9) 0.0289(10) 0.0012(7) 0.0010(8) -0.0037(7)
P2 0.0199(10) 0.0274(10) 0.0262(9) -0.0021(7) -0.0007(8) -0.0076(7)
Pt1 0.02213(18) 0.02549(18) 0.02812(17) 0.00087(11) -0.00097(12) -0.00492(11)
Pt2 0.01718(17) 0.02657(17) 0.02898(17) -0.00079(12) -0.00314(12) -0.00490(11)
S1 0.0354(11) 0.0301(10) 0.0321(10) -0.0080(8) 0.0008(8) -0.0025(8)
S2 0.0225(9) 0.0301(10) 0.0275(8) 0.0025(7) -0.0039(7) -0.0089(7)
